data_4082669
loop_
_publ_author_name
'Fischer, Paul J.'
'Avena, Laura'
'Bohrmann, Trent D.'
'Neary, Michelle C.'
'Putka, Grace K.'
'Sullivan, Kevin P.'

_publ_section_title
;
 Group VI Metal Carbonyl Complexes of
 Bis((diphenylphosphino)methyl)diphenylborate and an Assessment of Their
 Utility for Template Ligand Syntheses
;
_journal_issue 5
_journal_name_full Organometallics
_journal_page_first 1300
_journal_paper_doi 10.1021/om5001056
_journal_volume 33
_journal_year 2014
_chemical_formula_moiety 'C48 H38 B N2 O5 P2 W, C8 H16 N, C2 H3 N'
_chemical_formula_sum 'C58 H57 B N4 O5 P2 W'
_chemical_formula_weight 1146.68
_chemical_name_common 14005z
_chemical_name_systematic
; 
 ? 
;
_space_group_IT_number 14
_symmetry_cell_setting monoclinic
_symmetry_space_group_name_Hall '-P 2yn'
_symmetry_space_group_name_H-M 'P 1 21/n 1'
_atom_sites_solution_hydrogens geom
_atom_sites_solution_primary direct
_atom_sites_solution_secondary difmap
_audit_creation_method SHELXL-97
_cell_angle_alpha 90.00
_cell_angle_beta 96.038(5)
_cell_angle_gamma 90.00
_cell_formula_units_Z 4
_cell_length_a 10.124(4)
_cell_length_b 24.321(10)
_cell_length_c 21.222(9)
_cell_measurement_reflns_used 2880
_cell_measurement_temperature 173(2)
_cell_measurement_theta_max 27.37
_cell_measurement_theta_min 3.01
_cell_volume 5196(4)
_computing_cell_refinement 'Bruker SAINT'
_computing_data_collection 'Bruker APEX2'
_computing_data_reduction 'Bruker SAINT'
_computing_molecular_graphics 'Bruker SHELXTL'
_computing_publication_material 'Bruker SHELXTL'
_computing_structure_refinement 'SHELXL-97 (Sheldrick, 2008)'
_computing_structure_solution 'SHELXS-97 (Sheldrick, 2008)'
_diffrn_ambient_temperature 173(2)
_diffrn_measured_fraction_theta_full 0.997
_diffrn_measured_fraction_theta_max 0.997
_diffrn_measurement_device_type 'Bruker APEX-II CCD'
_diffrn_measurement_method '\f and \w scans'
_diffrn_radiation_monochromator graphite
_diffrn_radiation_source 'sealed tube'
_diffrn_radiation_type MoK\a
_diffrn_radiation_wavelength 0.71073
_diffrn_reflns_av_R_equivalents 0.0362
_diffrn_reflns_av_sigmaI/netI 0.0282
_diffrn_reflns_limit_h_max 13
_diffrn_reflns_limit_h_min -13
_diffrn_reflns_limit_k_max 31
_diffrn_reflns_limit_k_min -31
_diffrn_reflns_limit_l_max 27
_diffrn_reflns_limit_l_min -27
_diffrn_reflns_number 60077
_diffrn_reflns_theta_full 27.47
_diffrn_reflns_theta_max 27.47
_diffrn_reflns_theta_min 1.67
_exptl_absorpt_coefficient_mu 2.338
_exptl_absorpt_correction_T_max 0.70
_exptl_absorpt_correction_T_min 0.57
_exptl_absorpt_correction_type multi-scan
_exptl_absorpt_process_details 'SADABS (Sheldrick, 2008)'
_exptl_crystal_colour red
_exptl_crystal_density_diffrn 1.466
_exptl_crystal_density_method 'not measured'
_exptl_crystal_description block
_exptl_crystal_F_000 2328
_exptl_crystal_size_max 0.25
_exptl_crystal_size_mid 0.20
_exptl_crystal_size_min 0.15
_refine_diff_density_max 3.974
_refine_diff_density_min -2.573
_refine_diff_density_rms 0.141
_refine_ls_extinction_method none
_refine_ls_goodness_of_fit_ref 1.216
_refine_ls_hydrogen_treatment constr
_refine_ls_matrix_type full
_refine_ls_number_parameters 641
_refine_ls_number_reflns 11853
_refine_ls_number_restraints 6
_refine_ls_restrained_S_all 1.216
_refine_ls_R_factor_all 0.0722
_refine_ls_R_factor_gt 0.0655
_refine_ls_shift/su_max 0.001
_refine_ls_shift/su_mean 0.000
_refine_ls_structure_factor_coef Fsqd
_refine_ls_weighting_details 'calc w=1/[\s^2^(Fo^2^)+(0.0347P)^2^+41.1573P] where P=(Fo^2^+2Fc^2^)/3'
_refine_ls_weighting_scheme calc
_refine_ls_wR_factor_gt 0.1451
_refine_ls_wR_factor_ref 0.1480
_reflns_number_gt 10692
_reflns_number_total 11853
_reflns_threshold_expression >2sigma(I)
_cod_data_source_file om5001056_si_003.cif
_cod_data_source_block 14005z
_cod_depositor_comments
;
The following automatic conversions were performed:

'_symmetry_cell_setting' value 'Monoclinic' changed to 'monoclinic'
according to
/usr/data/users/saulius/crontab/automatic-downloads/current/ACS/lib/dictionaries/cif_core.dic
dictionary named 'cif_core.dic' version 2.4.2 from 2011-04-26.

Automatic conversion script
Id: cif_fix_values 2281 2013-09-26 08:29:07Z andrius 
;
_cod_original_sg_symbol_H-M 'P 21/n'
_cod_database_code 4082669

loop_
_symmetry_equiv_pos_as_xyz
'x, y, z'
'-x+1/2, y+1/2, -z+1/2'
'-x, -y, -z'
'x-1/2, -y-1/2, z-1/2'

loop_
_atom_site_label
_atom_site_type_symbol
_atom_site_fract_x
_atom_site_fract_y
_atom_site_fract_z
_atom_site_U_iso_or_equiv
_atom_site_adp_type
_atom_site_occupancy
_atom_site_symmetry_multiplicity
_atom_site_calc_flag
_atom_site_refinement_flags
W1 W 0.26271(3) 0.460014(11) 0.277620(12) 0.03121(9) Uani 1 1 d .
P1 P 0.22416(16) 0.35638(7) 0.27312(7) 0.0282(3) Uani 1 1 d .
P2 P 0.26661(15) 0.45173(6) 0.15874(7) 0.0240(3) Uani 1 1 d .
O1 O 0.5650(6) 0.4400(3) 0.3258(3) 0.0621(17) Uani 1 1 d .
O2 O 0.2180(9) 0.4566(3) 0.4211(3) 0.083(2) Uani 1 1 d .
O3 O 0.3354(7) 0.5855(2) 0.2851(3) 0.0621(17) Uani 1 1 d .
O4 O -0.2511(11) 0.5470(4) 0.3903(4) 0.116(3) Uani 1 1 d .
O5 O -0.1131(9) 0.4896(4) 0.3570(4) 0.097(3) Uani 1 1 d .
N1 N -0.0345(6) 0.5069(3) 0.2432(3) 0.0439(15) Uani 1 1 d .
N2 N -0.1953(9) 0.5255(4) 0.3482(4) 0.068(2) Uani 1 1 d .
N3 N 0.7845(8) 0.3889(3) 0.5138(3) 0.0515(17) Uani 1 1 d .
C1 C 0.4537(8) 0.4452(3) 0.3061(3) 0.0405(17) Uani 1 1 d .
C2 C 0.2353(10) 0.4584(3) 0.3662(3) 0.053(2) Uani 1 1 d .
C3 C 0.3097(8) 0.5393(3) 0.2813(3) 0.0427(17) Uani 1 1 d .
C4 C 0.0705(7) 0.4868(3) 0.2542(3) 0.0365(15) Uani 1 1 d .
C5 C -0.1545(8) 0.5343(3) 0.2342(4) 0.0492(19) Uani 1 1 d .
C6 C -0.1999(9) 0.5530(4) 0.1736(5) 0.062(2) Uani 1 1 d .
H6A H -0.1503 0.5455 0.1390 0.074 Uiso 1 1 calc R
C7 C -0.3188(10) 0.5829(4) 0.1639(6) 0.074(3) Uani 1 1 d .
H7A H -0.3495 0.5962 0.1228 0.089 Uiso 1 1 calc R
C8 C -0.3906(10) 0.5928(4) 0.2142(6) 0.073(3) Uani 1 1 d .
H8A H -0.4716 0.6126 0.2078 0.088 Uiso 1 1 calc R
C9 C -0.3463(10) 0.5743(4) 0.2733(6) 0.071(3) Uani 1 1 d .
H9A H -0.3966 0.5818 0.3076 0.085 Uiso 1 1 calc R
C10 C -0.2325(9) 0.5455(3) 0.2838(5) 0.055(2) Uani 1 1 d .
C11 C 0.0585(7) 0.3291(3) 0.2807(3) 0.0325(14) Uani 1 1 d .
C12 C -0.0478(7) 0.3636(3) 0.2882(3) 0.0407(16) Uani 1 1 d .
H12A H -0.0342 0.4023 0.2897 0.049 Uiso 1 1 calc R
C13 C -0.1731(8) 0.3428(4) 0.2936(4) 0.053(2) Uani 1 1 d .
H13A H -0.2448 0.3671 0.2982 0.063 Uiso 1 1 calc R
C14 C -0.1945(8) 0.2868(4) 0.2924(4) 0.052(2) Uani 1 1 d .
H14A H -0.2807 0.2725 0.2959 0.062 Uiso 1 1 calc R
C15 C -0.0894(8) 0.2518(3) 0.2859(4) 0.0471(18) Uani 1 1 d .
H15A H -0.1035 0.2132 0.2851 0.057 Uiso 1 1 calc R
C16 C 0.0357(8) 0.2723(3) 0.2806(3) 0.0402(16) Uani 1 1 d .
H16A H 0.1073 0.2477 0.2769 0.048 Uiso 1 1 calc R
C17 C 0.3152(7) 0.3230(3) 0.3424(3) 0.0350(15) Uani 1 1 d .
C18 C 0.4415(7) 0.3023(3) 0.3410(3) 0.0398(16) Uani 1 1 d .
H18A H 0.4836 0.3050 0.3032 0.048 Uiso 1 1 calc R
C19 C 0.5086(8) 0.2775(3) 0.3943(4) 0.0480(19) Uani 1 1 d .
H19A H 0.5951 0.2629 0.3923 0.058 Uiso 1 1 calc R
C20 C 0.4501(9) 0.2740(3) 0.4499(4) 0.051(2) Uani 1 1 d .
H20A H 0.4957 0.2571 0.4863 0.061 Uiso 1 1 calc R
C21 C 0.3263(10) 0.2950(4) 0.4521(4) 0.064(3) Uani 1 1 d .
H21A H 0.2853 0.2931 0.4903 0.077 Uiso 1 1 calc R
C22 C 0.2595(9) 0.3194(4) 0.3987(4) 0.057(2) Uani 1 1 d .
H22A H 0.1731 0.3340 0.4012 0.068 Uiso 1 1 calc R
C23 C 0.2842(6) 0.3225(3) 0.2049(3) 0.0269(12) Uani 1 1 d .
H23A H 0.3767 0.3346 0.2019 0.032 Uiso 1 1 calc R
H23B H 0.2864 0.2824 0.2128 0.032 Uiso 1 1 calc R
C24 C 0.0659(6) 0.2936(3) 0.1293(3) 0.0291(13) Uani 1 1 d .
C25 C -0.0664(7) 0.3111(3) 0.1220(3) 0.0399(16) Uani 1 1 d .
H25A H -0.0846 0.3492 0.1171 0.048 Uiso 1 1 calc R
C26 C -0.1724(8) 0.2745(4) 0.1215(4) 0.050(2) Uani 1 1 d .
H26A H -0.2606 0.2884 0.1173 0.060 Uiso 1 1 calc R
C27 C -0.1521(8) 0.2199(4) 0.1271(4) 0.053(2) Uani 1 1 d .
H27A H -0.2251 0.1954 0.1268 0.063 Uiso 1 1 calc R
C28 C -0.0233(8) 0.2002(3) 0.1330(4) 0.0464(18) Uani 1 1 d .
H28A H -0.0070 0.1618 0.1367 0.056 Uiso 1 1 calc R
C29 C 0.0824(7) 0.2369(3) 0.1336(3) 0.0376(15) Uani 1 1 d .
H29A H 0.1701 0.2225 0.1371 0.045 Uiso 1 1 calc R
C30 C 0.2848(6) 0.3180(2) 0.0767(3) 0.0285(13) Uani 1 1 d .
C31 C 0.4164(7) 0.3011(3) 0.0824(3) 0.0370(15) Uani 1 1 d .
H31A H 0.4619 0.2968 0.1235 0.044 Uiso 1 1 calc R
C32 C 0.4842(8) 0.2904(4) 0.0300(4) 0.0476(19) Uani 1 1 d .
H32A H 0.5744 0.2790 0.0358 0.057 Uiso 1 1 calc R
C33 C 0.4204(9) 0.2962(4) -0.0308(3) 0.049(2) Uani 1 1 d .
H33A H 0.4665 0.2895 -0.0667 0.059 Uiso 1 1 calc R
C34 C 0.2897(8) 0.3118(3) -0.0379(3) 0.0425(18) Uani 1 1 d .
H34A H 0.2445 0.3157 -0.0792 0.051 Uiso 1 1 calc R
C35 C 0.2233(7) 0.3220(3) 0.0142(3) 0.0334(14) Uani 1 1 d .
H35A H 0.1322 0.3321 0.0078 0.040 Uiso 1 1 calc R
C36 C 0.1507(7) 0.3996(3) 0.1261(3) 0.0307(13) Uani 1 1 d .
H36A H 0.0666 0.4045 0.1454 0.037 Uiso 1 1 calc R
H36B H 0.1313 0.4067 0.0801 0.037 Uiso 1 1 calc R
C37 C 0.2101(7) 0.5161(3) 0.1181(3) 0.0327(14) Uani 1 1 d .
C38 C 0.0850(8) 0.5225(3) 0.0846(3) 0.0413(17) Uani 1 1 d .
H38A H 0.0250 0.4923 0.0811 0.050 Uiso 1 1 calc R
C39 C 0.0469(9) 0.5720(3) 0.0562(4) 0.051(2) Uani 1 1 d .
H39A H -0.0394 0.5758 0.0343 0.061 Uiso 1 1 calc R
C40 C 0.1327(10) 0.6156(3) 0.0596(4) 0.054(2) Uani 1 1 d .
H40A H 0.1070 0.6492 0.0390 0.065 Uiso 1 1 calc R
C41 C 0.2560(9) 0.6106(3) 0.0926(4) 0.052(2) Uani 1 1 d .
H41A H 0.3149 0.6412 0.0956 0.063 Uiso 1 1 calc R
C42 C 0.2956(8) 0.5609(3) 0.1220(4) 0.0439(17) Uani 1 1 d .
H42A H 0.3813 0.5578 0.1446 0.053 Uiso 1 1 calc R
C43 C 0.4203(7) 0.4404(3) 0.1229(3) 0.0312(13) Uani 1 1 d .
C44 C 0.5383(8) 0.4287(3) 0.1600(4) 0.0443(17) Uani 1 1 d .
H44A H 0.5392 0.4270 0.2048 0.053 Uiso 1 1 calc R
C45 C 0.6546(8) 0.4197(4) 0.1327(4) 0.056(2) Uani 1 1 d .
H45A H 0.7343 0.4112 0.1586 0.067 Uiso 1 1 calc R
C46 C 0.6548(9) 0.4230(4) 0.0681(4) 0.053(2) Uani 1 1 d .
H46A H 0.7348 0.4176 0.0492 0.063 Uiso 1 1 calc R
C47 C 0.5381(9) 0.4341(3) 0.0309(4) 0.0496(19) Uani 1 1 d .
H47A H 0.5376 0.4358 -0.0138 0.060 Uiso 1 1 calc R
C48 C 0.4224(8) 0.4428(3) 0.0580(3) 0.0411(16) Uani 1 1 d .
H48A H 0.3428 0.4507 0.0316 0.049 Uiso 1 1 calc R
C49 C 0.9003(17) 0.4274(6) 0.5263(8) 0.115(5) Uani 1 1 d .
H49A H 0.8800 0.4635 0.5061 0.138 Uiso 1 1 calc R
H49B H 0.9231 0.4329 0.5723 0.138 Uiso 1 1 calc R
C50 C 1.008(2) 0.4007(10) 0.4986(16) 0.254(19) Uani 1 1 d .
H50A H 1.0363 0.4233 0.4638 0.305 Uiso 1 1 calc R
H50B H 1.0843 0.3954 0.5310 0.305 Uiso 1 1 calc R
C51 C 0.9604(15) 0.3507(8) 0.4759(7) 0.120(6) Uani 1 1 d .
H51A H 1.0309 0.3224 0.4825 0.144 Uiso 1 1 calc R
H51B H 0.9315 0.3533 0.4299 0.144 Uiso 1 1 calc R
C52 C 0.8454(12) 0.3356(5) 0.5114(6) 0.084(3) Uani 1 1 d .
H52A H 0.7857 0.3087 0.4879 0.101 Uiso 1 1 calc R
H52B H 0.8747 0.3212 0.5542 0.101 Uiso 1 1 calc R
C53 C 0.6952(17) 0.3918(7) 0.5664(7) 0.139(8) Uani 1 1 d .
H53A H 0.6697 0.3544 0.5787 0.167 Uiso 1 1 calc R
H53B H 0.7419 0.4102 0.6040 0.167 Uiso 1 1 calc R
C54 C 0.5748(12) 0.4238(6) 0.5424(6) 0.098(4) Uani 1 1 d .
H54A H 0.4943 0.4006 0.5416 0.118 Uiso 1 1 calc R
H54B H 0.5639 0.4561 0.5699 0.118 Uiso 1 1 calc R
C55 C 0.5955(14) 0.4412(8) 0.4792(6) 0.117(6) Uani 1 1 d .
H55A H 0.6266 0.4798 0.4797 0.140 Uiso 1 1 calc R
H55B H 0.5115 0.4387 0.4509 0.140 Uiso 1 1 calc R
C56 C 0.6985(11) 0.4037(5) 0.4564(5) 0.080(3) Uani 1 1 d .
H56A H 0.6566 0.3706 0.4359 0.096 Uiso 1 1 calc R
H56B H 0.7498 0.4228 0.4258 0.096 Uiso 1 1 calc R
B1 B 0.1963(7) 0.3338(3) 0.1352(3) 0.0281(14) Uani 1 1 d .
N4 N -0.0057(16) 0.6478(8) 0.3283(6) 0.175(8) Uani 1 1 d DU
C57 C 0.0301(14) 0.6527(6) 0.2796(5) 0.103(4) Uani 1 1 d DU
C58 C 0.0791(15) 0.6571(6) 0.2170(5) 0.107(4) Uani 1 1 d DU
H58A H 0.0220 0.6822 0.1903 0.160 Uiso 1 1 calc R
H58B H 0.0776 0.6207 0.1971 0.160 Uiso 1 1 calc R
H58C H 0.1702 0.6712 0.2219 0.160 Uiso 1 1 calc R

loop_
_atom_site_aniso_label
_atom_site_aniso_U_11
_atom_site_aniso_U_22
_atom_site_aniso_U_33
_atom_site_aniso_U_23
_atom_site_aniso_U_13
_atom_site_aniso_U_12
W1 0.03681(15) 0.03073(14) 0.02525(13) -0.00412(11) -0.00073(9) 0.01176(11)
P1 0.0338(8) 0.0309(8) 0.0194(7) 0.0011(6) 0.0004(6) 0.0113(6)
P2 0.0216(7) 0.0256(8) 0.0249(7) 0.0016(6) 0.0037(5) 0.0085(6)
O1 0.052(4) 0.077(4) 0.052(4) -0.007(3) -0.020(3) 0.016(3)
O2 0.128(7) 0.093(5) 0.033(3) -0.008(3) 0.030(4) 0.022(5)
O3 0.072(4) 0.037(3) 0.078(4) -0.014(3) 0.009(3) 0.002(3)
O4 0.132(8) 0.135(9) 0.090(6) -0.035(6) 0.056(6) 0.007(6)
O5 0.096(6) 0.129(8) 0.070(5) 0.031(5) 0.025(4) 0.040(6)
N1 0.035(3) 0.045(4) 0.053(4) 0.011(3) 0.010(3) 0.015(3)
N2 0.069(5) 0.074(6) 0.063(5) -0.005(4) 0.018(4) 0.007(4)
N3 0.070(5) 0.036(3) 0.048(4) 0.004(3) 0.002(3) -0.003(3)
C1 0.046(4) 0.040(4) 0.032(3) -0.006(3) -0.009(3) 0.013(3)
C2 0.088(6) 0.043(4) 0.030(4) -0.008(3) 0.010(4) 0.020(4)
C3 0.043(4) 0.045(4) 0.039(4) -0.010(3) 0.000(3) 0.013(3)
C4 0.047(4) 0.029(3) 0.034(3) 0.002(3) 0.007(3) 0.009(3)
C5 0.043(4) 0.036(4) 0.069(5) 0.009(4) 0.005(4) 0.009(3)
C6 0.053(5) 0.055(5) 0.077(6) 0.021(5) 0.002(5) 0.003(4)
C7 0.057(6) 0.061(6) 0.100(8) 0.034(6) -0.012(6) -0.003(5)
C8 0.042(5) 0.045(5) 0.130(10) 0.009(6) -0.001(6) 0.005(4)
C9 0.051(5) 0.053(6) 0.109(9) -0.010(6) 0.010(6) 0.013(4)
C10 0.050(5) 0.039(4) 0.076(6) -0.008(4) 0.006(4) 0.007(4)
C11 0.040(4) 0.036(3) 0.022(3) 0.004(3) 0.006(3) 0.011(3)
C12 0.039(4) 0.039(4) 0.044(4) 0.003(3) 0.005(3) 0.009(3)
C13 0.046(5) 0.059(5) 0.054(5) -0.003(4) 0.011(4) 0.013(4)
C14 0.041(4) 0.065(6) 0.051(5) 0.005(4) 0.012(4) 0.002(4)
C15 0.056(5) 0.044(4) 0.044(4) 0.005(3) 0.016(4) -0.001(4)
C16 0.045(4) 0.040(4) 0.037(4) 0.008(3) 0.015(3) 0.012(3)
C17 0.045(4) 0.037(4) 0.022(3) 0.003(3) -0.001(3) 0.013(3)
C18 0.048(4) 0.047(4) 0.024(3) 0.002(3) 0.000(3) 0.016(3)
C19 0.054(5) 0.049(5) 0.038(4) -0.003(3) -0.008(3) 0.025(4)
C20 0.073(6) 0.043(4) 0.033(4) 0.009(3) -0.010(4) 0.022(4)
C21 0.076(6) 0.093(7) 0.024(4) 0.016(4) 0.006(4) 0.021(6)
C22 0.051(5) 0.089(7) 0.031(4) 0.008(4) 0.002(3) 0.029(5)
C23 0.031(3) 0.029(3) 0.021(3) -0.002(2) 0.003(2) 0.007(2)
C24 0.033(3) 0.036(3) 0.018(3) 0.001(2) 0.002(2) 0.003(3)
C25 0.035(4) 0.052(4) 0.032(3) -0.001(3) -0.002(3) 0.002(3)
C26 0.031(4) 0.069(6) 0.049(5) -0.009(4) -0.002(3) -0.003(4)
C27 0.044(4) 0.076(6) 0.040(4) -0.012(4) 0.009(3) -0.021(4)
C28 0.062(5) 0.038(4) 0.041(4) -0.004(3) 0.015(4) -0.007(4)
C29 0.042(4) 0.034(4) 0.038(4) -0.002(3) 0.010(3) -0.002(3)
C30 0.037(3) 0.024(3) 0.023(3) -0.001(2) 0.000(2) -0.004(2)
C31 0.040(4) 0.042(4) 0.028(3) -0.007(3) -0.002(3) 0.002(3)
C32 0.038(4) 0.064(5) 0.042(4) -0.021(4) 0.008(3) -0.004(4)
C33 0.060(5) 0.060(5) 0.029(4) -0.013(3) 0.016(3) -0.023(4)
C34 0.053(5) 0.049(4) 0.025(3) 0.000(3) 0.002(3) -0.021(4)
C35 0.040(4) 0.032(3) 0.027(3) 0.004(3) -0.001(3) -0.007(3)
C36 0.034(3) 0.029(3) 0.027(3) 0.002(2) -0.006(3) 0.008(3)
C37 0.041(4) 0.027(3) 0.030(3) 0.002(3) 0.004(3) 0.008(3)
C38 0.052(4) 0.030(3) 0.040(4) 0.003(3) -0.006(3) 0.009(3)
C39 0.067(5) 0.036(4) 0.045(4) 0.004(3) -0.012(4) 0.019(4)
C40 0.083(6) 0.031(4) 0.050(5) 0.014(3) 0.010(4) 0.022(4)
C41 0.070(6) 0.032(4) 0.057(5) 0.007(4) 0.018(4) 0.004(4)
C42 0.047(4) 0.037(4) 0.047(4) 0.008(3) 0.001(3) 0.004(3)
C43 0.033(3) 0.027(3) 0.034(3) -0.001(3) 0.006(3) 0.004(3)
C44 0.046(4) 0.049(4) 0.037(4) -0.008(3) 0.001(3) 0.006(3)
C45 0.039(4) 0.067(6) 0.061(5) -0.009(4) 0.004(4) 0.013(4)
C46 0.047(5) 0.053(5) 0.062(5) -0.004(4) 0.025(4) 0.001(4)
C47 0.062(5) 0.045(4) 0.045(4) 0.009(4) 0.021(4) 0.005(4)
C48 0.045(4) 0.042(4) 0.037(4) 0.007(3) 0.006(3) 0.006(3)
C49 0.146(14) 0.067(8) 0.125(12) -0.016(8) -0.022(11) -0.035(9)
C50 0.127(16) 0.18(2) 0.48(5) -0.18(3) 0.16(2) -0.093(16)
C51 0.088(10) 0.174(17) 0.106(11) 0.022(11) 0.048(9) 0.017(10)
C52 0.072(7) 0.074(7) 0.110(10) -0.003(7) 0.022(7) 0.008(6)
C53 0.183(16) 0.155(14) 0.094(10) 0.073(10) 0.086(11) 0.095(13)
C54 0.067(7) 0.134(12) 0.097(9) 0.039(9) 0.025(7) 0.026(8)
C55 0.088(9) 0.196(17) 0.067(8) 0.003(9) 0.014(7) 0.058(10)
C56 0.067(7) 0.106(9) 0.066(7) -0.005(6) 0.005(5) 0.003(6)
B1 0.032(4) 0.031(4) 0.021(3) 0.003(3) -0.003(3) 0.004(3)
N4 0.153(14) 0.25(2) 0.135(11) -0.061(13) 0.063(11) -0.051(14)
C57 0.090(9) 0.109(11) 0.116(10) -0.031(9) 0.032(8) -0.023(8)
C58 0.138(13) 0.080(9) 0.103(9) 0.026(8) 0.021(8) 0.012(8)

loop_
_atom_type_symbol
_atom_type_description
_atom_type_scat_dispersion_real
_atom_type_scat_dispersion_imag
_atom_type_scat_source
C C 0.0033 0.0016 'International Tables Vol C Tables 4.2.6.8 and 6.1.1.4'
H H 0.0000 0.0000 'International Tables Vol C Tables 4.2.6.8 and 6.1.1.4'
B B 0.0013 0.0007 'International Tables Vol C Tables 4.2.6.8 and 6.1.1.4'
N N 0.0061 0.0033 'International Tables Vol C Tables 4.2.6.8 and 6.1.1.4'
O O 0.0106 0.0060 'International Tables Vol C Tables 4.2.6.8 and 6.1.1.4'
P P 0.1023 0.0942 'International Tables Vol C Tables 4.2.6.8 and 6.1.1.4'
W W -0.8490 6.8722 'International Tables Vol C Tables 4.2.6.8 and 6.1.1.4'

loop_
_geom_angle_atom_site_label_1
_geom_angle_atom_site_label_2
_geom_angle_atom_site_label_3
_geom_angle
C2 W1 C3 92.3(3)
C2 W1 C1 86.3(4)
C3 W1 C1 86.7(3)
C2 W1 C4 90.7(3)
C3 W1 C4 85.3(3)
C1 W1 C4 171.4(3)
C2 W1 P2 170.7(3)
C3 W1 P2 95.0(2)
C1 W1 P2 99.9(2)
C4 W1 P2 84.18(19)
C2 W1 P1 88.8(3)
C3 W1 P1 174.9(2)
C1 W1 P1 88.4(2)
C4 W1 P1 99.6(2)
P2 W1 P1 84.41(5)
C23 P1 C11 106.9(3)
C23 P1 C17 104.7(3)
C11 P1 C17 99.0(3)
C23 P1 W1 114.4(2)
C11 P1 W1 119.6(2)
C17 P1 W1 110.1(2)
C36 P2 C43 106.3(3)
C36 P2 C37 105.0(3)
C43 P2 C37 99.8(3)
C36 P2 W1 111.0(2)
C43 P2 W1 122.1(2)
C37 P2 W1 111.1(2)
C4 N1 C5 174.7(8)
O5 N2 O4 124.1(10)
O5 N2 C10 119.4(8)
O4 N2 C10 116.5(9)
C52 N3 C56 114.3(9)
C52 N3 C49 103.8(10)
C56 N3 C49 112.1(9)
C52 N3 C53 111.2(9)
C56 N3 C53 104.6(9)
C49 N3 C53 110.9(12)
O1 C1 W1 174.9(6)
O2 C2 W1 179.1(8)
O3 C3 W1 178.0(7)
N1 C4 W1 173.5(7)
N1 C5 C6 118.9(8)
N1 C5 C10 123.0(8)
C6 C5 C10 118.1(8)
C5 C6 C7 119.9(10)
C5 C6 H6A 120.1
C7 C6 H6A 120.1
C8 C7 C6 119.4(10)
C8 C7 H7A 120.3
C6 C7 H7A 120.3
C9 C8 C7 120.5(9)
C9 C8 H8A 119.7
C7 C8 H8A 119.7
C10 C9 C8 121.1(11)
C10 C9 H9A 119.4
C8 C9 H9A 119.4
C9 C10 C5 120.9(10)
C9 C10 N2 117.4(9)
C5 C10 N2 121.7(8)
C12 C11 C16 117.9(7)
C12 C11 P1 121.4(6)
C16 C11 P1 120.7(5)
C13 C12 C11 121.2(7)
C13 C12 H12A 119.4
C11 C12 H12A 119.4
C14 C13 C12 120.3(8)
C14 C13 H13A 119.8
C12 C13 H13A 119.8
C13 C14 C15 119.3(8)
C13 C14 H14A 120.4
C15 C14 H14A 120.4
C16 C15 C14 120.6(8)
C16 C15 H15A 119.7
C14 C15 H15A 119.7
C15 C16 C11 120.7(7)
C15 C16 H16A 119.7
C11 C16 H16A 119.7
C22 C17 C18 117.5(6)
C22 C17 P1 120.3(5)
C18 C17 P1 122.2(5)
C17 C18 C19 121.0(7)
C17 C18 H18A 119.5
C19 C18 H18A 119.5
C20 C19 C18 120.3(7)
C20 C19 H19A 119.8
C18 C19 H19A 119.8
C21 C20 C19 119.1(7)
C21 C20 H20A 120.4
C19 C20 H20A 120.4
C20 C21 C22 120.3(8)
C20 C21 H21A 119.8
C22 C21 H21A 119.8
C17 C22 C21 121.7(8)
C17 C22 H22A 119.1
C21 C22 H22A 119.1
B1 C23 P1 116.0(4)
B1 C23 H23A 108.3
P1 C23 H23A 108.3
B1 C23 H23B 108.3
P1 C23 H23B 108.3
H23A C23 H23B 107.4
C29 C24 C25 114.6(7)
C29 C24 B1 119.8(6)
C25 C24 B1 125.5(6)
C26 C25 C24 122.3(7)
C26 C25 H25A 118.8
C24 C25 H25A 118.8
C27 C26 C25 121.2(8)
C27 C26 H26A 119.4
C25 C26 H26A 119.4
C26 C27 C28 118.9(8)
C26 C27 H27A 120.5
C28 C27 H27A 120.5
C27 C28 C29 119.6(8)
C27 C28 H28A 120.2
C29 C28 H28A 120.2
C24 C29 C28 123.3(7)
C24 C29 H29A 118.4
C28 C29 H29A 118.4
C31 C30 C35 115.4(6)
C31 C30 B1 126.5(5)
C35 C30 B1 118.1(6)
C30 C31 C32 122.4(6)
C30 C31 H31A 118.8
C32 C31 H31A 118.8
C33 C32 C31 120.2(7)
C33 C32 H32A 119.9
C31 C32 H32A 119.9
C34 C33 C32 118.8(7)
C34 C33 H33A 120.6
C32 C33 H33A 120.6
C33 C34 C35 120.5(7)
C33 C34 H34A 119.7
C35 C34 H34A 119.7
C34 C35 C30 122.6(7)
C34 C35 H35A 118.7
C30 C35 H35A 118.7
B1 C36 P2 117.7(4)
B1 C36 H36A 107.9
P2 C36 H36A 107.9
B1 C36 H36B 107.9
P2 C36 H36B 107.9
H36A C36 H36B 107.2
C42 C37 C38 118.1(6)
C42 C37 P2 118.5(5)
C38 C37 P2 123.5(5)
C39 C38 C37 121.0(8)
C39 C38 H38A 119.5
C37 C38 H38A 119.5
C40 C39 C38 120.4(8)
C40 C39 H39A 119.8
C38 C39 H39A 119.8
C39 C40 C41 119.9(7)
C39 C40 H40A 120.1
C41 C40 H40A 120.1
C40 C41 C42 120.4(8)
C40 C41 H41A 119.8
C42 C41 H41A 119.8
C37 C42 C41 120.3(7)
C37 C42 H42A 119.9
C41 C42 H42A 119.9
C48 C43 C44 118.2(7)
C48 C43 P2 120.9(5)
C44 C43 P2 121.0(5)
C45 C44 C43 120.9(7)
C45 C44 H44A 119.6
C43 C44 H44A 119.6
C46 C45 C44 120.0(8)
C46 C45 H45A 120.0
C44 C45 H45A 120.0
C45 C46 C47 119.4(8)
C45 C46 H46A 120.3
C47 C46 H46A 120.3
C48 C47 C46 120.7(8)
C48 C47 H47A 119.7
C46 C47 H47A 119.7
C47 C48 C43 120.8(7)
C47 C48 H48A 119.6
C43 C48 H48A 119.6
C50 C49 N3 104.8(11)
C50 C49 H49A 110.8
N3 C49 H49A 110.8
C50 C49 H49B 110.8
N3 C49 H49B 110.8
H49A C49 H49B 108.9
C51 C50 C49 107.0(14)
C51 C50 H50A 110.3
C49 C50 H50A 110.3
C51 C50 H50B 110.3
C49 C50 H50B 110.3
H50A C50 H50B 108.6
C50 C51 C52 107.4(15)
C50 C51 H51A 110.2
C52 C51 H51A 110.2
C50 C51 H51B 110.2
C52 C51 H51B 110.2
H51A C51 H51B 108.5
N3 C52 C51 99.0(11)
N3 C52 H52A 112.0
C51 C52 H52A 112.0
N3 C52 H52B 112.0
C51 C52 H52B 112.0
H52A C52 H52B 109.6
C54 C53 N3 107.8(9)
C54 C53 H53A 110.2
N3 C53 H53A 110.2
C54 C53 H53B 110.2
N3 C53 H53B 110.2
H53A C53 H53B 108.5
C55 C54 C53 106.1(10)
C55 C54 H54A 110.5
C53 C54 H54A 110.5
C55 C54 H54B 110.5
C53 C54 H54B 110.5
H54A C54 H54B 108.7
C54 C55 C56 107.1(12)
C54 C55 H55A 110.3
C56 C55 H55A 110.3
C54 C55 H55B 110.3
C56 C55 H55B 110.3
H55A C55 H55B 108.5
N3 C56 C55 104.7(9)
N3 C56 H56A 110.8
C55 C56 H56A 110.8
N3 C56 H56B 110.8
C55 C56 H56B 110.8
H56A C56 H56B 108.9
C24 B1 C30 107.4(5)
C24 B1 C23 108.7(5)
C30 B1 C23 110.3(5)
C24 B1 C36 110.7(5)
C30 B1 C36 107.5(5)
C23 B1 C36 112.1(5)
N4 C57 C58 177.8(18)
C57 C58 H58A 109.5
C57 C58 H58B 109.5
H58A C58 H58B 109.5
C57 C58 H58C 109.5
H58A C58 H58C 109.5
H58B C58 H58C 109.5

loop_
_geom_bond_atom_site_label_1
_geom_bond_atom_site_label_2
_geom_bond_distance
W1 C2 1.929(7)
W1 C3 1.986(8)
W1 C1 1.997(7)
W1 C4 2.062(7)
W1 P2 2.5354(18)
W1 P1 2.551(2)
P1 C23 1.824(6)
P1 C11 1.827(7)
P1 C17 1.840(6)
P2 C36 1.815(7)
P2 C43 1.823(7)
P2 C37 1.849(7)
O1 C1 1.167(9)
O2 C2 1.198(9)
O3 C3 1.153(10)
O4 N2 1.224(11)
O5 N2 1.206(11)
N1 C4 1.171(9)
N1 C5 1.382(9)
N2 C10 1.462(13)
N3 C52 1.437(13)
N3 C56 1.466(12)
N3 C49 1.502(15)
N3 C53 1.510(13)
C5 C6 1.396(13)
C5 C10 1.407(12)
C6 C7 1.403(13)
C6 H6A 0.9500
C7 C8 1.375(16)
C7 H7A 0.9500
C8 C9 1.362(16)
C8 H8A 0.9500
C9 C10 1.347(12)
C9 H9A 0.9500
C11 C12 1.387(9)
C11 C16 1.400(10)
C12 C13 1.381(11)
C12 H12A 0.9500
C13 C14 1.378(13)
C13 H13A 0.9500
C14 C15 1.381(11)
C14 H14A 0.9500
C15 C16 1.377(11)
C15 H15A 0.9500
C16 H16A 0.9500
C17 C22 1.377(10)
C17 C18 1.377(10)
C18 C19 1.394(9)
C18 H18A 0.9500
C19 C20 1.377(12)
C19 H19A 0.9500
C20 C21 1.359(12)
C20 H20A 0.9500
C21 C22 1.389(11)
C21 H21A 0.9500
C22 H22A 0.9500
C23 B1 1.666(9)
C23 H23A 0.9900
C23 H23B 0.9900
C24 C29 1.390(9)
C24 C25 1.398(9)
C24 B1 1.638(10)
C25 C26 1.392(11)
C25 H25A 0.9500
C26 C27 1.347(13)
C26 H26A 0.9500
C27 C28 1.383(12)
C27 H27A 0.9500
C28 C29 1.393(10)
C28 H28A 0.9500
C29 H29A 0.9500
C30 C31 1.386(9)
C30 C35 1.407(8)
C30 B1 1.653(9)
C31 C32 1.391(10)
C31 H31A 0.9500
C32 C33 1.387(11)
C32 H32A 0.9500
C33 C34 1.370(12)
C33 H33A 0.9500
C34 C35 1.376(10)
C34 H34A 0.9500
C35 H35A 0.9500
C36 B1 1.670(9)
C36 H36A 0.9900
C36 H36B 0.9900
C37 C42 1.388(10)
C37 C38 1.395(10)
C38 C39 1.383(10)
C38 H38A 0.9500
C39 C40 1.367(13)
C39 H39A 0.9500
C40 C41 1.371(13)
C40 H40A 0.9500
C41 C42 1.399(10)
C41 H41A 0.9500
C42 H42A 0.9500
C43 C48 1.381(10)
C43 C44 1.390(10)
C44 C45 1.383(11)
C44 H44A 0.9500
C45 C46 1.375(12)
C45 H45A 0.9500
C46 C47 1.376(12)
C46 H46A 0.9500
C47 C48 1.374(11)
C47 H47A 0.9500
C48 H48A 0.9500
C49 C50 1.44(2)
C49 H49A 0.9900
C49 H49B 0.9900
C50 C51 1.37(2)
C50 H50A 0.9900
C50 H50B 0.9900
C51 C52 1.497(16)
C51 H51A 0.9900
C51 H51B 0.9900
C52 H52A 0.9900
C52 H52B 0.9900
C53 C54 1.490(17)
C53 H53A 0.9900
C53 H53B 0.9900
C54 C55 1.442(17)
C54 H54A 0.9900
C54 H54B 0.9900
C55 C56 1.504(16)
C55 H55A 0.9900
C55 H55B 0.9900
C56 H56A 0.9900
C56 H56B 0.9900
N4 C57 1.1363(10)
C57 C58 1.4700(10)
C58 H58A 0.9800
C58 H58B 0.9800
C58 H58C 0.9800

loop_
_geom_torsion_atom_site_label_1
_geom_torsion_atom_site_label_2
_geom_torsion_atom_site_label_3
_geom_torsion_atom_site_label_4
_geom_torsion
C2 W1 P1 C23 -162.2(4)
C3 W1 P1 C23 -59(2)
C1 W1 P1 C23 -75.9(3)
C4 W1 P1 C23 107.3(3)
P2 W1 P1 C23 24.2(2)
C2 W1 P1 C11 69.1(4)
C3 W1 P1 C11 172(2)
C1 W1 P1 C11 155.4(3)
C4 W1 P1 C11 -21.4(3)
P2 W1 P1 C11 -104.5(2)
C2 W1 P1 C17 -44.5(4)
C3 W1 P1 C17 58(2)
C1 W1 P1 C17 41.8(3)
C4 W1 P1 C17 -135.0(3)
P2 W1 P1 C17 141.8(2)
C2 W1 P2 C36 -8.2(15)
C3 W1 P2 C36 -149.9(3)
C1 W1 P2 C36 122.5(3)
C4 W1 P2 C36 -65.1(3)
P1 W1 P2 C36 35.1(2)
C2 W1 P2 C43 -134.6(15)
C3 W1 P2 C43 83.6(3)
C1 W1 P2 C43 -3.9(3)
C4 W1 P2 C43 168.4(3)
P1 W1 P2 C43 -91.4(3)
C2 W1 P2 C37 108.2(15)
C3 W1 P2 C37 -33.5(3)
C1 W1 P2 C37 -121.1(3)
C4 W1 P2 C37 51.2(3)
P1 W1 P2 C37 151.5(2)
C2 W1 C1 O1 -53(8)
C3 W1 C1 O1 40(8)
C4 W1 C1 O1 17(10)
P2 W1 C1 O1 134(8)
P1 W1 C1 O1 -142(8)
C3 W1 C2 O2 -175(100)
C1 W1 C2 O2 -89(56)
C4 W1 C2 O2 99(56)
P2 W1 C2 O2 43(57)
P1 W1 C2 O2 0(56)
C2 W1 C3 O3 -16(21)
C1 W1 C3 O3 -102(21)
C4 W1 C3 O3 75(21)
P2 W1 C3 O3 158(21)
P1 W1 C3 O3 -119(20)
C5 N1 C4 W1 -21(13)
C2 W1 C4 N1 75(6)
C3 W1 C4 N1 -17(6)
C1 W1 C4 N1 6(7)
P2 W1 C4 N1 -113(6)
P1 W1 C4 N1 164(6)
C4 N1 C5 C6 122(8)
C4 N1 C5 C10 -57(9)
N1 C5 C6 C7 -177.4(8)
C10 C5 C6 C7 1.2(14)
C5 C6 C7 C8 -0.9(15)
C6 C7 C8 C9 0.7(16)
C7 C8 C9 C10 -0.7(16)
C8 C9 C10 C5 1.0(15)
C8 C9 C10 N2 -177.7(9)
N1 C5 C10 C9 177.3(9)
C6 C5 C10 C9 -1.2(13)
N1 C5 C10 N2 -4.0(13)
C6 C5 C10 N2 177.4(8)
O5 N2 C10 C9 163.0(10)
O4 N2 C10 C9 -17.2(14)
O5 N2 C10 C5 -15.7(14)
O4 N2 C10 C5 164.1(10)
C23 P1 C11 C12 -131.4(6)
C17 P1 C11 C12 120.1(6)
W1 P1 C11 C12 0.6(6)
C23 P1 C11 C16 50.2(6)
C17 P1 C11 C16 -58.3(6)
W1 P1 C11 C16 -177.7(5)
C16 C11 C12 C13 -1.9(11)
P1 C11 C12 C13 179.7(6)
C11 C12 C13 C14 0.8(12)
C12 C13 C14 C15 0.2(13)
C13 C14 C15 C16 -0.1(13)
C14 C15 C16 C11 -1.0(12)
C12 C11 C16 C15 2.0(10)
P1 C11 C16 C15 -179.6(6)
C23 P1 C17 C22 -151.4(7)
C11 P1 C17 C22 -41.1(8)
W1 P1 C17 C22 85.1(7)
C23 P1 C17 C18 30.6(7)
C11 P1 C17 C18 140.9(7)
W1 P1 C17 C18 -92.9(6)
C22 C17 C18 C19 1.6(12)
P1 C17 C18 C19 179.7(6)
C17 C18 C19 C20 -1.1(13)
C18 C19 C20 C21 0.1(14)
C19 C20 C21 C22 0.4(15)
C18 C17 C22 C21 -1.1(14)
P1 C17 C22 C21 -179.2(8)
C20 C21 C22 C17 0.1(16)
C11 P1 C23 B1 62.3(5)
C17 P1 C23 B1 166.8(5)
W1 P1 C23 B1 -72.5(5)
C29 C24 C25 C26 2.4(10)
B1 C24 C25 C26 -175.6(6)
C24 C25 C26 C27 -1.3(12)
C25 C26 C27 C28 -0.2(12)
C26 C27 C28 C29 0.4(12)
C25 C24 C29 C28 -2.2(10)
B1 C24 C29 C28 175.9(6)
C27 C28 C29 C24 0.9(11)
C35 C30 C31 C32 1.6(10)
B1 C30 C31 C32 -177.8(7)
C30 C31 C32 C33 -0.1(12)
C31 C32 C33 C34 -1.1(12)
C32 C33 C34 C35 0.6(12)
C33 C34 C35 C30 1.1(11)
C31 C30 C35 C34 -2.2(10)
B1 C30 C35 C34 177.3(6)
C43 P2 C36 B1 56.9(5)
C37 P2 C36 B1 162.0(5)
W1 P2 C36 B1 -77.9(5)
C36 P2 C37 C42 -165.4(6)
C43 P2 C37 C42 -55.5(6)
W1 P2 C37 C42 74.6(6)
C36 P2 C37 C38 15.8(7)
C43 P2 C37 C38 125.6(6)
W1 P2 C37 C38 -104.3(6)
C42 C37 C38 C39 -0.3(11)
P2 C37 C38 C39 178.6(6)
C37 C38 C39 C40 1.3(12)
C38 C39 C40 C41 -1.8(13)
C39 C40 C41 C42 1.3(13)
C38 C37 C42 C41 -0.2(11)
P2 C37 C42 C41 -179.2(6)
C40 C41 C42 C37 -0.3(12)
C36 P2 C43 C48 59.6(6)
C37 P2 C43 C48 -49.2(6)
W1 P2 C43 C48 -171.8(5)
C36 P2 C43 C44 -120.1(6)
C37 P2 C43 C44 131.0(6)
W1 P2 C43 C44 8.4(7)
C48 C43 C44 C45 -0.2(12)
P2 C43 C44 C45 179.5(7)
C43 C44 C45 C46 1.0(13)
C44 C45 C46 C47 -1.4(14)
C45 C46 C47 C48 1.0(13)
C46 C47 C48 C43 -0.3(12)
C44 C43 C48 C47 -0.1(11)
P2 C43 C48 C47 -179.8(6)
C52 N3 C49 C50 28(2)
C56 N3 C49 C50 -95.4(19)
C53 N3 C49 C50 148.0(18)
N3 C49 C50 C51 -3(3)
C49 C50 C51 C52 -23(3)
C56 N3 C52 C51 82.5(12)
C49 N3 C52 C51 -39.9(13)
C53 N3 C52 C51 -159.3(12)
C50 C51 C52 N3 40(2)
C52 N3 C53 C54 -140.6(13)
C56 N3 C53 C54 -16.8(17)
C49 N3 C53 C54 104.4(16)
N3 C53 C54 C55 -3(2)
C53 C54 C55 C56 20.7(19)
C52 N3 C56 C55 150.6(11)
C49 N3 C56 C55 -91.6(13)
C53 N3 C56 C55 28.8(14)
C54 C55 C56 N3 -31.5(16)
C29 C24 B1 C30 60.9(7)
C25 C24 B1 C30 -121.2(6)
C29 C24 B1 C23 -58.4(7)
C25 C24 B1 C23 119.4(6)
C29 C24 B1 C36 178.1(6)
C25 C24 B1 C36 -4.1(8)
C31 C30 B1 C24 -122.4(7)
C35 C30 B1 C24 58.1(7)
C31 C30 B1 C23 -4.1(9)
C35 C30 B1 C23 176.4(5)
C31 C30 B1 C36 118.4(7)
C35 C30 B1 C36 -61.0(7)
P1 C23 B1 C24 -80.4(6)
P1 C23 B1 C30 162.1(4)
P1 C23 B1 C36 42.3(7)
P2 C36 B1 C24 157.7(4)
P2 C36 B1 C30 -85.3(6)
P2 C36 B1 C23 36.2(7)
